data_4105475
loop_
_publ_author_name
'Shin Takemoto'
'Hidenobu Morita'
'Kenji Karitani'
'Hideki Fujiwara'
'Hiroyuki Matsuzaka'

_publ_section_title
;
 A Bimetallic Ru2Pt Complex Containing a Trigonal-Planar \m3-Carbido
 Ligand: Formation, Structure, and Reactivity Relevant to the
 Fischer-Tropsch Process
;
_journal_name_full 'Journal of the American Chemical Society'
_journal_page_first 18026
_journal_page_last 18027
_journal_paper_doi 10.1021/ja907387w
_journal_volume 131
_journal_year 2009
_chemical_formula_sum 'C35 H58 F3 N O3 P2 Pt Ru2 S'
_chemical_formula_weight 1089.05
_chemical_name_systematic
; 
 ? 
;
_space_group_IT_number 4
_symmetry_cell_setting monoclinic
_symmetry_space_group_name_Hall 'P 2yb'
_symmetry_space_group_name_H-M 'P 1 21 1'
_atom_sites_solution_hydrogens geom
_atom_sites_solution_primary direct
_atom_sites_solution_secondary difmap
_audit_creation_method SHELXL-97
_cell_angle_alpha 90.00
_cell_angle_beta 97.9420(10)
_cell_angle_gamma 90.00
_cell_formula_units_Z 2
_cell_length_a 8.9775(3)
_cell_length_b 22.5389(8)
_cell_length_c 10.0483(4)
_cell_measurement_temperature 296(2)
_cell_volume 2013.70(13)
_computing_cell_refinement 'rigaku process auto'
_computing_data_collection 'rigaku process auto'
_computing_data_reduction 'rigaku process auto'
_computing_structure_refinement 'SHELXL-97 (Sheldrick, 1997)'
_computing_structure_solution 'SHELXS-97 (Sheldrick, 1990)'
_diffrn_ambient_temperature 296(2)
_diffrn_measured_fraction_theta_full 0.993
_diffrn_measured_fraction_theta_max 0.993
_diffrn_measurement_device_type 'rigaku raxis rapid'
_diffrn_radiation_monochromator graphite
_diffrn_radiation_source 'fine-focus sealed tube'
_diffrn_radiation_type MoK\a
_diffrn_radiation_wavelength 0.71075
_diffrn_reflns_av_R_equivalents 0.0437
_diffrn_reflns_av_sigmaI/netI 0.0793
_diffrn_reflns_limit_h_max 11
_diffrn_reflns_limit_h_min -11
_diffrn_reflns_limit_k_max 27
_diffrn_reflns_limit_k_min -29
_diffrn_reflns_limit_l_max 13
_diffrn_reflns_limit_l_min -13
_diffrn_reflns_number 19483
_diffrn_reflns_theta_full 27.45
_diffrn_reflns_theta_max 27.45
_diffrn_reflns_theta_min 2.99
_exptl_absorpt_coefficient_mu 4.384
_exptl_absorpt_correction_T_max 0.9575
_exptl_absorpt_correction_T_min 0.2730
_exptl_absorpt_correction_type empirical
_exptl_absorpt_process_details abscor
_exptl_crystal_colour red
_exptl_crystal_density_diffrn 1.796
_exptl_crystal_description plate
_exptl_crystal_F_000 1076
_exptl_crystal_size_max 0.40
_exptl_crystal_size_mid 0.20
_exptl_crystal_size_min 0.01
_refine_diff_density_max 2.854
_refine_diff_density_min -1.548
_refine_diff_density_rms 0.152
_refine_ls_abs_structure_details 'Flack H D (1983), Acta Cryst. A39, 876-881'
_refine_ls_abs_structure_Flack 0.000(4)
_refine_ls_extinction_method none
_refine_ls_goodness_of_fit_ref 1.037
_refine_ls_hydrogen_treatment constr
_refine_ls_matrix_type full
_refine_ls_number_parameters 433
_refine_ls_number_reflns 8460
_refine_ls_number_restraints 1
_refine_ls_restrained_S_all 1.037
_refine_ls_R_factor_all 0.0367
_refine_ls_R_factor_gt 0.0345
_refine_ls_shift/su_max 0.002
_refine_ls_shift/su_mean 0.000
_refine_ls_structure_factor_coef Fsqd
_refine_ls_weighting_details 'calc w=1/[\s^2^(Fo^2^)+(0.0349P)^2^+0.0000P] where P=(Fo^2^+2Fc^2^)/3'
_refine_ls_weighting_scheme calc
_refine_ls_wR_factor_gt 0.0774
_refine_ls_wR_factor_ref 0.0905
_reflns_number_gt 8082
_reflns_number_total 8460
_reflns_threshold_expression >2sigma(I)
_cod_data_source_file ja907387w_si_003.cif
_cod_data_source_block shelxl
_cod_database_code 4105475

loop_
_symmetry_equiv_pos_as_xyz
'x, y, z'
'-x, y+1/2, -z'

loop_
_atom_site_label
_atom_site_type_symbol
_atom_site_fract_x
_atom_site_fract_y
_atom_site_fract_z
_atom_site_U_iso_or_equiv
_atom_site_adp_type
_atom_site_occupancy
_atom_site_symmetry_multiplicity
_atom_site_calc_flag
_atom_site_refinement_flags
Pt1 Pt 0.72107(2) 0.375695(10) 0.75088(2) 0.01264(7) Uani 1 1 d .
Ru1 Ru 0.77223(5) 0.22999(2) 0.58525(5) 0.00970(11) Uani 1 1 d .
Ru2 Ru 0.81552(5) 0.21920(2) 0.82975(5) 0.00961(10) Uani 1 1 d .
S1 S 0.6472(2) -0.00574(8) 0.6859(3) 0.0327(5) Uani 1 1 d .
P1 P 0.96008(19) 0.41157(7) 0.7402(2) 0.0183(4) Uani 1 1 d .
P2 P 0.6228(2) 0.46547(8) 0.8098(2) 0.0251(5) Uani 1 1 d .
F1 F 0.9174(5) -0.0499(2) 0.7561(6) 0.0391(13) Uani 1 1 d .
F2 F 0.7364(6) -0.1079(2) 0.7911(6) 0.0454(14) Uani 1 1 d .
F3 F 0.7869(6) -0.0960(2) 0.5914(6) 0.0465(15) Uani 1 1 d .
O1 O 0.7139(7) 0.0347(3) 0.6069(10) 0.059(2) Uani 1 1 d .
O2 O 0.6465(10) 0.0139(4) 0.8225(10) 0.073(3) Uani 1 1 d .
O3 O 0.5084(6) -0.0321(2) 0.6239(8) 0.0413(18) Uani 1 1 d .
N1 N 0.8827(6) 0.1596(2) 0.6915(6) 0.0113(10) Uani 1 1 d .
H1 H 0.8242 0.1265 0.6851 0.014 Uiso 1 1 calc R
C1 C 0.7720(7) 0.2911(3) 0.7217(7) 0.0150(13) Uani 1 1 d .
C2 C 0.5001(7) 0.3426(3) 0.7429(8) 0.0152(13) Uani 1 1 d .
H2A H 0.5013 0.3002 0.7337 0.023 Uiso 1 1 calc R
H2B H 0.4375 0.3595 0.6672 0.023 Uiso 1 1 calc R
H2C H 0.4610 0.3529 0.8240 0.023 Uiso 1 1 calc R
C3 C 1.0376(7) 0.1447(3) 0.6858(7) 0.0129(13) Uani 1 1 d .
C4 C 1.1499(7) 0.1883(3) 0.6942(7) 0.0156(13) Uani 1 1 d .
H4 H 1.1240 0.2280 0.7005 0.019 Uiso 1 1 calc R
C5 C 1.2990(7) 0.1728(3) 0.6932(8) 0.0200(15) Uani 1 1 d .
H5 H 1.3723 0.2022 0.6975 0.024 Uiso 1 1 calc R
C6 C 1.3395(8) 0.1134(3) 0.6858(8) 0.0235(16) Uani 1 1 d .
H6 H 1.4402 0.1032 0.6887 0.028 Uiso 1 1 calc R
C35 C 0.7788(8) -0.0678(3) 0.7074(9) 0.0263(17) Uani 1 1 d .
C7 C 1.2326(8) 0.0705(3) 0.6744(9) 0.0245(17) Uani 1 1 d .
H7 H 1.2606 0.0311 0.6660 0.029 Uiso 1 1 calc R
C8 C 1.0801(8) 0.0847(3) 0.6750(8) 0.0175(14) Uani 1 1 d .
H8 H 1.0079 0.0548 0.6684 0.021 Uiso 1 1 calc R
C9 C 1.0949(8) 0.3549(3) 0.7048(8) 0.0222(16) Uani 1 1 d .
H9A H 1.0531 0.3322 0.6278 0.033 Uiso 1 1 calc R
H9B H 1.1164 0.3291 0.7810 0.033 Uiso 1 1 calc R
H9C H 1.1861 0.3736 0.6869 0.033 Uiso 1 1 calc R
C10 C 1.0595(8) 0.4468(3) 0.8894(9) 0.0260(17) Uani 1 1 d .
H10A H 1.1349 0.4731 0.8640 0.039 Uiso 1 1 calc R
H10B H 1.1065 0.4170 0.9492 0.039 Uiso 1 1 calc R
H10C H 0.9896 0.4690 0.9339 0.039 Uiso 1 1 calc R
C11 C 0.9758(9) 0.4683(3) 0.6144(11) 0.034(2) Uani 1 1 d .
H11A H 0.9468 0.5060 0.6472 0.051 Uiso 1 1 calc R
H11B H 0.9109 0.4585 0.5333 0.051 Uiso 1 1 calc R
H11C H 1.0779 0.4703 0.5964 0.051 Uiso 1 1 calc R
C12 C 0.610(2) 0.4650(5) 0.9914(14) 0.100(7) Uani 1 1 d .
H12A H 0.5097 0.4754 1.0056 0.151 Uiso 1 1 calc R
H12B H 0.6799 0.4932 1.0362 0.151 Uiso 1 1 calc R
H12C H 0.6338 0.4261 1.0271 0.151 Uiso 1 1 calc R
C13 C 0.7144(10) 0.5366(4) 0.7700(15) 0.079(5) Uani 1 1 d .
H13A H 0.6919 0.5668 0.8314 0.119 Uiso 1 1 calc R
H13B H 0.6770 0.5484 0.6797 0.119 Uiso 1 1 calc R
H13C H 0.8213 0.5310 0.7783 0.119 Uiso 1 1 calc R
C14 C 0.4323(9) 0.4819(3) 0.7345(13) 0.045(3) Uani 1 1 d .
H14A H 0.3651 0.4527 0.7623 0.067 Uiso 1 1 calc R
H14B H 0.4266 0.4812 0.6384 0.067 Uiso 1 1 calc R
H14C H 0.4042 0.5205 0.7629 0.067 Uiso 1 1 calc R
C15 C 0.8674(7) 0.2438(3) 0.3929(7) 0.0160(13) Uani 1 1 d .
C16 C 0.7597(8) 0.2903(3) 0.4069(7) 0.0177(14) Uani 1 1 d .
C17 C 0.6155(7) 0.2630(3) 0.4119(7) 0.0163(13) Uani 1 1 d .
C18 C 0.6348(8) 0.1999(3) 0.3973(7) 0.0169(14) Uani 1 1 d .
C19 C 0.7888(8) 0.1889(3) 0.3804(7) 0.0163(14) Uani 1 1 d .
C20 C 1.0306(7) 0.2509(3) 0.3772(8) 0.0227(16) Uani 1 1 d .
H20A H 1.0426 0.2467 0.2842 0.034 Uiso 1 1 calc R
H20B H 1.0887 0.2210 0.4291 0.034 Uiso 1 1 calc R
H20C H 1.0647 0.2895 0.4084 0.034 Uiso 1 1 calc R
C21 C 0.7844(9) 0.3563(3) 0.4035(8) 0.0263(17) Uani 1 1 d .
H21A H 0.8903 0.3644 0.4150 0.039 Uiso 1 1 calc R
H21B H 0.7400 0.3747 0.4746 0.039 Uiso 1 1 calc R
H21C H 0.7385 0.3717 0.3186 0.039 Uiso 1 1 calc R
C22 C 0.4655(8) 0.2938(3) 0.4126(8) 0.0234(16) Uani 1 1 d .
H22A H 0.4818 0.3328 0.4504 0.035 Uiso 1 1 calc R
H22B H 0.4048 0.2712 0.4658 0.035 Uiso 1 1 calc R
H22C H 0.4149 0.2969 0.3223 0.035 Uiso 1 1 calc R
C23 C 0.5048(8) 0.1553(3) 0.3883(8) 0.0249(16) Uani 1 1 d .
H23A H 0.4532 0.1544 0.2980 0.037 Uiso 1 1 calc R
H23B H 0.4359 0.1671 0.4485 0.037 Uiso 1 1 calc R
H23C H 0.5437 0.1166 0.4127 0.037 Uiso 1 1 calc R
C24 C 0.8593(9) 0.1287(3) 0.3613(8) 0.0231(16) Uani 1 1 d .
H24A H 0.8131 0.0993 0.4112 0.035 Uiso 1 1 calc R
H24B H 0.9651 0.1304 0.3930 0.035 Uiso 1 1 calc R
H24C H 0.8443 0.1185 0.2676 0.035 Uiso 1 1 calc R
C25 C 0.7345(8) 0.1780(3) 1.0069(7) 0.0164(13) Uani 1 1 d .
C26 C 0.8835(8) 0.1603(3) 1.0078(7) 0.0169(14) Uani 1 1 d .
C27 C 0.9766(8) 0.2118(3) 1.0179(8) 0.0197(14) Uani 1 1 d .
C28 C 0.8823(8) 0.2620(3) 1.0287(7) 0.0179(14) Uani 1 1 d .
C29 C 0.7318(8) 0.2419(3) 1.0208(7) 0.0172(14) Uani 1 1 d .
C30 C 0.6010(9) 0.1380(3) 1.0042(8) 0.0244(16) Uani 1 1 d .
H30A H 0.6205 0.1012 0.9614 0.037 Uiso 1 1 calc R
H30B H 0.5144 0.1567 0.9549 0.037 Uiso 1 1 calc R
H30C H 0.5825 0.1303 1.0945 0.037 Uiso 1 1 calc R
C31 C 0.9340(10) 0.0969(3) 0.9987(8) 0.0272(18) Uani 1 1 d .
H31A H 0.9705 0.0824 1.0871 0.041 Uiso 1 1 calc R
H31B H 1.0130 0.0949 0.9435 0.041 Uiso 1 1 calc R
H31C H 0.8508 0.0730 0.9598 0.041 Uiso 1 1 calc R
C32 C 1.1440(8) 0.2120(4) 1.0321(9) 0.034(2) Uani 1 1 d .
H32A H 1.1773 0.2459 0.9863 0.051 Uiso 1 1 calc R
H32B H 1.1782 0.1764 0.9936 0.051 Uiso 1 1 calc R
H32C H 1.1843 0.2139 1.1256 0.051 Uiso 1 1 calc R
C33 C 0.9283(9) 0.3245(3) 1.0581(8) 0.0267(17) Uani 1 1 d .
H33A H 0.8673 0.3505 0.9974 0.040 Uiso 1 1 calc R
H33B H 1.0321 0.3294 1.0470 0.040 Uiso 1 1 calc R
H33C H 0.9152 0.3340 1.1489 0.040 Uiso 1 1 calc R
C34 C 0.5992(8) 0.2773(3) 1.0444(8) 0.0226(16) Uani 1 1 d .
H34A H 0.5766 0.2699 1.1335 0.034 Uiso 1 1 calc R
H34B H 0.5145 0.2663 0.9801 0.034 Uiso 1 1 calc R
H34C H 0.6205 0.3187 1.0348 0.034 Uiso 1 1 calc R

loop_
_atom_site_aniso_label
_atom_site_aniso_U_11
_atom_site_aniso_U_22
_atom_site_aniso_U_33
_atom_site_aniso_U_23
_atom_site_aniso_U_13
_atom_site_aniso_U_12
Pt1 0.00941(11) 0.00712(10) 0.02116(13) -0.00119(10) 0.00132(8) 0.00135(10)
Ru1 0.0093(2) 0.0083(2) 0.0117(3) 0.00053(18) 0.00231(18) 0.00061(18)
Ru2 0.0095(2) 0.0077(2) 0.0118(3) 0.00018(18) 0.00220(18) 0.00129(18)
S1 0.0189(9) 0.0141(8) 0.0643(17) -0.0068(9) 0.0030(9) 0.0009(7)
P1 0.0122(8) 0.0103(8) 0.0326(12) 0.0008(7) 0.0042(7) 0.0005(7)
P2 0.0217(9) 0.0126(8) 0.0400(14) -0.0079(8) 0.0001(9) 0.0060(7)
F1 0.019(2) 0.029(2) 0.066(4) 0.010(2) -0.006(2) -0.005(2)
F2 0.044(3) 0.035(3) 0.053(4) 0.019(2) -0.008(3) -0.011(2)
F3 0.042(3) 0.042(3) 0.057(4) -0.024(3) 0.014(3) 0.005(2)
O1 0.032(3) 0.034(3) 0.104(7) 0.028(4) -0.011(4) -0.004(3)
O2 0.068(5) 0.071(5) 0.084(7) -0.049(5) 0.022(5) 0.001(5)
O3 0.018(3) 0.026(3) 0.080(6) -0.001(3) 0.007(3) -0.001(2)
N1 0.013(2) 0.008(2) 0.013(3) -0.001(2) 0.001(2) -0.003(2)
C1 0.014(3) 0.017(3) 0.015(4) 0.002(3) 0.006(3) -0.004(3)
C2 0.007(3) 0.012(3) 0.026(4) 0.000(3) 0.001(3) 0.001(2)
C3 0.011(3) 0.014(3) 0.012(4) 0.002(2) -0.001(2) -0.003(2)
C4 0.018(3) 0.010(3) 0.019(4) 0.003(2) 0.002(3) 0.000(3)
C5 0.016(3) 0.022(4) 0.023(4) 0.003(3) 0.007(3) -0.001(3)
C6 0.018(3) 0.023(4) 0.031(5) 0.005(3) 0.007(3) 0.006(3)
C35 0.018(3) 0.016(3) 0.045(5) 0.002(3) 0.005(3) -0.005(3)
C7 0.018(3) 0.015(3) 0.041(5) -0.003(3) 0.007(3) 0.011(3)
C8 0.019(3) 0.010(3) 0.023(4) -0.002(3) 0.003(3) -0.006(3)
C9 0.017(3) 0.015(3) 0.035(5) -0.003(3) 0.004(3) -0.003(3)
C10 0.019(3) 0.019(3) 0.040(5) -0.008(3) 0.005(3) -0.007(3)
C11 0.026(4) 0.017(4) 0.059(6) 0.013(4) 0.006(4) -0.003(3)
C12 0.189(18) 0.054(7) 0.053(9) -0.024(6) 0.002(10) 0.080(10)
C13 0.020(5) 0.017(5) 0.196(18) -0.017(6) 0.001(7) 0.002(4)
C14 0.015(4) 0.015(4) 0.102(10) -0.008(4) 0.000(4) 0.007(3)
C15 0.018(3) 0.018(3) 0.012(4) 0.004(3) 0.001(3) 0.003(3)
C16 0.022(3) 0.020(3) 0.012(4) 0.006(3) 0.007(3) -0.004(3)
C17 0.016(3) 0.022(3) 0.009(3) -0.004(3) -0.004(2) 0.006(3)
C18 0.022(3) 0.015(3) 0.012(4) -0.001(2) -0.001(3) 0.002(3)
C19 0.023(3) 0.011(3) 0.015(4) 0.000(2) 0.002(3) 0.005(3)
C20 0.014(3) 0.031(4) 0.024(4) 0.009(3) 0.006(3) -0.003(3)
C21 0.034(4) 0.024(4) 0.021(4) 0.010(3) 0.005(3) 0.002(3)
C22 0.017(3) 0.028(4) 0.023(4) -0.001(3) -0.006(3) 0.014(3)
C23 0.026(4) 0.023(4) 0.024(4) -0.006(3) 0.001(3) -0.014(3)
C24 0.033(4) 0.020(3) 0.015(4) -0.003(3) 0.001(3) 0.009(3)
C25 0.026(3) 0.015(3) 0.009(3) 0.007(2) 0.004(3) 0.001(3)
C26 0.026(3) 0.014(3) 0.011(4) 0.004(3) 0.001(3) 0.007(3)
C27 0.019(3) 0.024(4) 0.018(4) -0.002(3) 0.006(3) 0.005(3)
C28 0.018(3) 0.021(3) 0.015(4) -0.004(3) 0.003(3) 0.000(3)
C29 0.020(3) 0.015(3) 0.018(4) -0.002(3) 0.007(3) -0.003(3)
C30 0.027(4) 0.020(3) 0.026(5) 0.000(3) 0.006(3) -0.010(3)
C31 0.042(5) 0.025(4) 0.017(4) 0.007(3) 0.013(3) 0.017(3)
C32 0.022(4) 0.052(5) 0.025(5) -0.006(4) -0.005(3) 0.009(4)
C33 0.035(4) 0.018(3) 0.026(5) -0.001(3) -0.002(3) -0.009(3)
C34 0.026(4) 0.026(4) 0.016(4) 0.007(3) 0.006(3) 0.015(3)

loop_
_atom_type_symbol
_atom_type_description
_atom_type_scat_dispersion_real
_atom_type_scat_dispersion_imag
_atom_type_scat_source
C C 0.0033 0.0016 'International Tables Vol C Tables 4.2.6.8 and 6.1.1.4'
H H 0.0000 0.0000 'International Tables Vol C Tables 4.2.6.8 and 6.1.1.4'
N N 0.0061 0.0033 'International Tables Vol C Tables 4.2.6.8 and 6.1.1.4'
O O 0.0106 0.0060 'International Tables Vol C Tables 4.2.6.8 and 6.1.1.4'
F F 0.0171 0.0103 'International Tables Vol C Tables 4.2.6.8 and 6.1.1.4'
P P 0.1023 0.0942 'International Tables Vol C Tables 4.2.6.8 and 6.1.1.4'
S S 0.1246 0.1234 'International Tables Vol C Tables 4.2.6.8 and 6.1.1.4'
Ru Ru -1.2594 0.8363 'International Tables Vol C Tables 4.2.6.8 and 6.1.1.4'
Pt Pt -1.7033 8.3905 'International Tables Vol C Tables 4.2.6.8 and 6.1.1.4'

loop_
_geom_angle_atom_site_label_1
_geom_angle_atom_site_label_2
_geom_angle_atom_site_label_3
_geom_angle
C1 Pt1 C2 83.6(2)
C1 Pt1 P1 95.44(18)
C2 Pt1 P1 175.2(2)
C1 Pt1 P2 167.65(18)
C2 Pt1 P2 85.97(18)
P1 Pt1 P2 95.47(7)
C1 Ru1 N1 103.0(3)
C1 Ru1 C18 139.8(3)
N1 Ru1 C18 111.9(2)
C1 Ru1 C17 104.7(3)
N1 Ru1 C17 149.9(2)
C18 Ru1 C17 38.1(2)
C1 Ru1 C15 123.2(3)
N1 Ru1 C15 109.7(2)
C18 Ru1 C15 62.7(3)
C17 Ru1 C15 63.3(2)
C1 Ru1 C16 97.5(3)
N1 Ru1 C16 147.0(2)
C18 Ru1 C16 62.8(3)
C17 Ru1 C16 37.7(3)
C15 Ru1 C16 37.6(2)
C1 Ru1 C19 158.6(3)
N1 Ru1 C19 93.9(2)
C18 Ru1 C19 37.2(3)
C17 Ru1 C19 62.6(2)
C15 Ru1 C19 36.6(2)
C16 Ru1 C19 61.7(2)
C1 Ru1 Ru2 51.5(2)
N1 Ru1 Ru2 53.97(15)
C18 Ru1 Ru2 144.93(18)
C17 Ru1 Ru2 145.09(17)
C15 Ru1 Ru2 148.64(18)
C16 Ru1 Ru2 147.95(19)
C19 Ru1 Ru2 147.69(17)
C1 Ru2 N1 102.6(2)
C1 Ru2 C27 126.2(3)
N1 Ru2 C27 107.7(2)
C1 Ru2 C25 136.8(2)
N1 Ru2 C25 115.0(2)
C27 Ru2 C25 62.2(3)
C1 Ru2 C29 102.9(3)
N1 Ru2 C29 153.1(2)
C27 Ru2 C29 62.6(2)
C25 Ru2 C29 38.1(2)
C1 Ru2 C28 98.5(3)
N1 Ru2 C28 144.3(2)
C27 Ru2 C28 37.4(2)
C25 Ru2 C28 62.5(3)
C29 Ru2 C28 37.2(3)
C1 Ru2 C26 160.5(3)
N1 Ru2 C26 94.5(2)
C27 Ru2 C26 37.2(3)
C25 Ru2 C26 36.4(3)
C29 Ru2 C26 62.2(3)
C28 Ru2 C26 62.0(3)
C1 Ru2 Ru1 50.9(2)
N1 Ru2 Ru1 54.14(15)
C27 Ru2 Ru1 148.91(17)
C25 Ru2 Ru1 145.46(19)
C29 Ru2 Ru1 145.23(19)
C28 Ru2 Ru1 147.63(18)
C26 Ru2 Ru1 147.99(17)
O1 S1 O2 113.5(5)
O1 S1 O3 115.9(5)
O2 S1 O3 114.9(5)
O1 S1 C35 104.2(4)
O2 S1 C35 102.2(5)
O3 S1 C35 104.0(3)
C11 P1 C10 101.0(4)
C11 P1 C9 103.8(4)
C10 P1 C9 101.7(4)
C11 P1 Pt1 116.1(3)
C10 P1 Pt1 117.9(3)
C9 P1 Pt1 114.1(2)
C12 P2 C14 103.3(7)
C12 P2 C13 107.8(7)
C14 P2 C13 98.8(4)
C12 P2 Pt1 109.0(3)
C14 P2 Pt1 116.3(3)
C13 P2 Pt1 120.0(3)
C3 N1 Ru2 123.2(4)
C3 N1 Ru1 123.4(4)
Ru2 N1 Ru1 71.89(17)
Ru1 C1 Ru2 77.6(3)
Ru1 C1 Pt1 143.6(4)
Ru2 C1 Pt1 137.9(4)
C4 C3 C8 118.4(6)
C4 C3 N1 121.7(6)
C8 C3 N1 119.9(5)
C3 C4 C5 120.7(6)
C4 C5 C6 120.2(6)
C7 C6 C5 120.3(6)
F2 C35 F1 108.0(7)
F2 C35 F3 106.5(6)
F1 C35 F3 107.6(6)
F2 C35 S1 111.0(5)
F1 C35 S1 111.5(5)
F3 C35 S1 111.9(6)
C6 C7 C8 121.0(6)
C7 C8 C3 119.4(6)
C16 C15 C19 108.0(6)
C16 C15 C20 127.5(6)
C19 C15 C20 124.2(6)
C16 C15 Ru1 71.1(4)
C19 C15 Ru1 73.2(4)
C20 C15 Ru1 126.7(5)
C15 C16 C17 108.1(6)
C15 C16 C21 127.7(6)
C17 C16 C21 123.9(6)
C15 C16 Ru1 71.2(4)
C17 C16 Ru1 70.1(4)
C21 C16 Ru1 128.8(5)
C16 C17 C18 107.2(6)
C16 C17 C22 127.5(6)
C18 C17 C22 124.8(6)
C16 C17 Ru1 72.2(4)
C18 C17 Ru1 71.1(4)
C22 C17 Ru1 128.3(5)
C19 C18 C17 108.2(6)
C19 C18 C23 128.2(6)
C17 C18 C23 123.4(6)
C19 C18 Ru1 73.9(4)
C17 C18 Ru1 70.8(4)
C23 C18 Ru1 125.5(5)
C18 C19 C15 108.3(6)
C18 C19 C24 126.3(6)
C15 C19 C24 125.2(6)
C18 C19 Ru1 68.9(4)
C15 C19 Ru1 70.2(4)
C24 C19 Ru1 123.8(5)
C26 C25 C29 108.2(6)
C26 C25 C30 126.3(6)
C29 C25 C30 125.3(6)
C26 C25 Ru2 72.8(4)
C29 C25 Ru2 70.9(4)
C30 C25 Ru2 126.0(5)
C25 C26 C27 108.7(6)
C25 C26 C31 124.6(7)
C27 C26 C31 126.7(6)
C25 C26 Ru2 70.8(4)
C27 C26 Ru2 70.6(4)
C31 C26 Ru2 124.3(5)
C28 C27 C26 107.6(6)
C28 C27 C32 126.3(7)
C26 C27 C32 125.7(6)
C28 C27 Ru2 71.5(4)
C26 C27 Ru2 72.2(4)
C32 C27 Ru2 127.7(5)
C29 C28 C27 108.2(6)
C29 C28 C33 123.5(6)
C27 C28 C33 128.0(7)
C29 C28 Ru2 71.0(4)
C27 C28 Ru2 71.1(4)
C33 C28 Ru2 128.5(5)
C28 C29 C25 107.2(6)
C28 C29 C34 126.9(6)
C25 C29 C34 125.2(6)
C28 C29 Ru2 71.8(4)
C25 C29 Ru2 71.0(4)
C34 C29 Ru2 129.8(5)

loop_
_geom_bond_atom_site_label_1
_geom_bond_atom_site_label_2
_geom_bond_distance
Pt1 C1 1.993(7)
Pt1 C2 2.111(6)
Pt1 P1 2.3094(17)
Pt1 P2 2.3171(18)
Ru1 C1 1.943(7)
Ru1 N1 2.086(5)
Ru1 C18 2.215(7)
Ru1 C17 2.212(7)
Ru1 C15 2.241(7)
Ru1 C16 2.239(7)
Ru1 C19 2.280(7)
Ru1 Ru2 2.4458(7)
Ru2 C1 1.959(7)
Ru2 N1 2.081(5)
Ru2 C27 2.222(8)
Ru2 C25 2.218(6)
Ru2 C29 2.216(7)
Ru2 C28 2.227(7)
Ru2 C26 2.244(7)
S1 O1 1.397(8)
S1 O2 1.443(9)
S1 O3 1.442(7)
S1 C35 1.825(8)
P1 C11 1.816(8)
P1 C10 1.819(8)
P1 C9 1.829(7)
P2 C12 1.844(14)
P2 C14 1.810(9)
P2 C13 1.870(11)
F1 C35 1.335(9)
F2 C35 1.325(10)
F3 C35 1.338(10)
N1 C3 1.439(8)
C3 C4 1.401(9)
C3 C8 1.415(9)
C4 C5 1.385(9)
C5 C6 1.391(10)
C6 C7 1.357(11)
C7 C8 1.407(10)
C15 C16 1.445(10)
C15 C19 1.421(9)
C15 C20 1.503(9)
C16 C17 1.440(10)
C16 C21 1.505(9)
C17 C18 1.444(9)
C17 C22 1.515(9)
C18 C19 1.436(10)
C18 C23 1.533(9)
C19 C24 1.521(9)
C25 C26 1.395(10)
C25 C29 1.447(9)
C25 C30 1.497(10)
C26 C27 1.425(10)
C26 C31 1.506(9)
C27 C28 1.427(9)
C27 C32 1.489(10)
C28 C29 1.417(10)
C28 C33 1.486(9)
C29 C34 1.480(9)
